data_4074319
loop_
_publ_author_name
'Busetto, Luigi'
'Marchetti, Fabio'
'Zacchini, Stefano'
'Zanotti, Valerio'

_publ_section_title
;
 Unprecedented Zwitterionic Iminium&#x2212;Chalcogenide Bridging Ligands
 in Diiron Complexes
;
_journal_issue 20
_journal_name_full Organometallics
_journal_page_first 4808
_journal_paper_doi 10.1021/om060550r
_journal_volume 25
_journal_year 2006
_chemical_formula_sum 'C19 H21 Fe N O S'
_chemical_formula_weight 367.28
_chemical_name_systematic
; 
 ? 
;
_space_group_IT_number 61
_symmetry_cell_setting orthorhombic
_symmetry_space_group_name_Hall '-P 2ac 2ab'
_symmetry_space_group_name_H-M 'P b c a'
_atom_sites_solution_hydrogens geom
_atom_sites_solution_primary direct
_atom_sites_solution_secondary difmap
_audit_creation_method SHELXL-97
_cell_angle_alpha 90.00
_cell_angle_beta 90.00
_cell_angle_gamma 90.00
_cell_formula_units_Z 8
_cell_length_a 12.947(3)
_cell_length_b 16.041(4)
_cell_length_c 17.013(5)
_cell_measurement_reflns_used 1571
_cell_measurement_temperature 295(2)
_cell_measurement_theta_max 19.618
_cell_measurement_theta_min 2.346
_cell_volume 3533.3(16)
_computing_structure_refinement 'SHELXL-97 (Sheldrick, 1997)'
_computing_structure_solution 'SHELXS-97 (Sheldrick, 1990)'
_diffrn_ambient_temperature 295(2)
_diffrn_measured_fraction_theta_full 1.000
_diffrn_measured_fraction_theta_max 1.000
_diffrn_radiation_monochromator graphite
_diffrn_radiation_source 'fine-focus sealed tube'
_diffrn_radiation_type MoK\a
_diffrn_radiation_wavelength 0.71073
_diffrn_reflns_av_R_equivalents 0.1638
_diffrn_reflns_av_sigmaI/netI 0.0916
_diffrn_reflns_limit_h_max 15
_diffrn_reflns_limit_h_min -15
_diffrn_reflns_limit_k_max 19
_diffrn_reflns_limit_k_min -18
_diffrn_reflns_limit_l_max 20
_diffrn_reflns_limit_l_min -20
_diffrn_reflns_number 23768
_diffrn_reflns_theta_full 25.00
_diffrn_reflns_theta_max 25.00
_diffrn_reflns_theta_min 2.35
_exptl_absorpt_coefficient_mu 0.975
_exptl_absorpt_correction_T_max 0.9003
_exptl_absorpt_correction_T_min 0.8441
_exptl_absorpt_correction_type empirical
_exptl_crystal_colour orange
_exptl_crystal_density_diffrn 1.381
_exptl_crystal_density_method 'not measured'
_exptl_crystal_description prism
_exptl_crystal_F_000 1536
_exptl_crystal_size_max 0.18
_exptl_crystal_size_mid 0.14
_exptl_crystal_size_min 0.11
_refine_diff_density_max 0.718
_refine_diff_density_min -0.505
_refine_diff_density_rms 0.111
_refine_ls_extinction_method none
_refine_ls_goodness_of_fit_ref 1.325
_refine_ls_hydrogen_treatment mixed
_refine_ls_matrix_type full
_refine_ls_number_parameters 215
_refine_ls_number_reflns 3119
_refine_ls_number_restraints 1
_refine_ls_restrained_S_all 1.325
_refine_ls_R_factor_all 0.1556
_refine_ls_R_factor_gt 0.1156
_refine_ls_shift/su_max 0.000
_refine_ls_shift/su_mean 0.000
_refine_ls_structure_factor_coef Fsqd
_refine_ls_weighting_details 'calc w=1/[\s^2^(Fo^2^)+(0.0498P)^2^+12.9117P] where P=(Fo^2^+2Fc^2^)/3'
_refine_ls_weighting_scheme calc
_refine_ls_wR_factor_gt 0.1996
_refine_ls_wR_factor_ref 0.2183
_reflns_number_gt 2257
_reflns_number_total 3119
_reflns_threshold_expression >2sigma(I)
_cod_data_source_file om060550rsi20060623_120412.cif
_cod_data_source_block z131
_cod_depositor_comments
;
The following automatic conversions were performed:

'_symmetry_cell_setting' value 'Orthorhombic' changed to
'orthorhombic' according to
/home/saulius/struct/CIF-dictionaries/cif_core.dic dictionary named
'cif_core.dic' version 2.4.1 from 2010-06-29.

Automatic conversion script
Id: cif_fix_values 1715 2011-07-08 13:25:40Z adriana 
;
_cod_original_sg_symbol_H-M Pbca
_cod_database_code 4074319

loop_
_symmetry_equiv_pos_as_xyz
'x, y, z'
'-x+1/2, -y, z+1/2'
'-x, y+1/2, -z+1/2'
'x+1/2, -y+1/2, -z'
'-x, -y, -z'
'x-1/2, y, -z-1/2'
'x, -y-1/2, z-1/2'
'-x-1/2, y-1/2, z'

loop_
_atom_site_label
_atom_site_type_symbol
_atom_site_fract_x
_atom_site_fract_y
_atom_site_fract_z
_atom_site_U_iso_or_equiv
_atom_site_adp_type
_atom_site_occupancy
_atom_site_symmetry_multiplicity
_atom_site_calc_flag
_atom_site_refinement_flags
Fe1 Fe 0.19062(9) 0.20538(7) 0.48011(7) 0.0330(4) Uani 1 1 d .
C1 C 0.2609(7) 0.1433(6) 0.3865(6) 0.052(3) Uani 1 1 d .
H1 H 0.2333 0.1405 0.3361 0.063 Uiso 1 1 calc R
C2 C 0.2443(7) 0.0878(5) 0.4465(6) 0.047(2) Uani 1 1 d .
H2 H 0.2037 0.0401 0.4426 0.056 Uiso 1 1 calc R
C3 C 0.2968(7) 0.1130(6) 0.5143(6) 0.049(2) Uani 1 1 d .
H3 H 0.2964 0.0866 0.5630 0.059 Uiso 1 1 calc R
C4 C 0.3499(7) 0.1858(6) 0.4940(6) 0.049(3) Uani 1 1 d .
H4 H 0.3928 0.2160 0.5273 0.059 Uiso 1 1 calc R
C5 C 0.3283(6) 0.2057(6) 0.4162(6) 0.049(2) Uani 1 1 d .
H5 H 0.3534 0.2515 0.3887 0.058 Uiso 1 1 calc R
C6 C 0.0854(7) 0.1702(5) 0.5340(6) 0.043(2) Uani 1 1 d .
O1 O 0.0180(6) 0.1454(5) 0.5709(5) 0.072(2) Uani 1 1 d .
C7 C 0.1906(6) 0.3078(5) 0.5422(4) 0.0306(18) Uani 1 1 d .
C8 C 0.1469(6) 0.3799(5) 0.5045(5) 0.0305(19) Uani 1 1 d D
H8 H 0.144(6) 0.429(3) 0.534(4) 0.037 Uiso 1 1 d D
C9 C 0.1012(6) 0.3731(5) 0.4350(4) 0.0274(18) Uani 1 1 d .
S1 S 0.09876(18) 0.27742(14) 0.39049(13) 0.0416(6) Uani 1 1 d .
C10 C 0.0503(7) 0.4445(5) 0.3943(5) 0.042(2) Uani 1 1 d .
H10A H 0.0306 0.4858 0.4323 0.063 Uiso 1 1 calc R
H10B H -0.0101 0.4250 0.3671 0.063 Uiso 1 1 calc R
H10C H 0.0975 0.4686 0.3572 0.063 Uiso 1 1 calc R
N1 N 0.2243(5) 0.3162(4) 0.6155(4) 0.0353(17) Uani 1 1 d .
C11 C 0.2618(8) 0.2478(5) 0.6651(6) 0.054(3) Uani 1 1 d .
H11A H 0.2461 0.1955 0.6405 0.081 Uiso 1 1 calc R
H11B H 0.2287 0.2504 0.7155 0.081 Uiso 1 1 calc R
H11C H 0.3352 0.2528 0.6717 0.081 Uiso 1 1 calc R
C12 C 0.2237(7) 0.3954(5) 0.6563(5) 0.035(2) Uani 1 1 d .
C13 C 0.1380(7) 0.4175(5) 0.7021(5) 0.035(2) Uani 1 1 d .
C14 C 0.1434(8) 0.4903(5) 0.7445(6) 0.047(2) Uani 1 1 d .
H14 H 0.0869 0.5066 0.7746 0.057 Uiso 1 1 calc R
C15 C 0.2299(8) 0.5394(6) 0.7434(6) 0.051(3) Uani 1 1 d .
H15 H 0.2323 0.5877 0.7736 0.061 Uiso 1 1 calc R
C16 C 0.3127(8) 0.5174(6) 0.6981(6) 0.051(2) Uani 1 1 d .
H16 H 0.3710 0.5513 0.6976 0.061 Uiso 1 1 calc R
C17 C 0.3110(7) 0.4451(5) 0.6528(5) 0.041(2) Uani 1 1 d .
C18 C 0.0430(7) 0.3639(6) 0.7023(6) 0.058(3) Uani 1 1 d .
H18A H 0.0560 0.3143 0.7322 0.086 Uiso 1 1 calc R
H18B H 0.0256 0.3491 0.6493 0.086 Uiso 1 1 calc R
H18C H -0.0132 0.3941 0.7255 0.086 Uiso 1 1 calc R
C19 C 0.4022(8) 0.4222(6) 0.6001(6) 0.060(3) Uani 1 1 d .
H19A H 0.4358 0.3735 0.6207 0.089 Uiso 1 1 calc R
H19B H 0.4503 0.4677 0.5988 0.089 Uiso 1 1 calc R
H19C H 0.3778 0.4110 0.5479 0.089 Uiso 1 1 calc R

loop_
_atom_site_aniso_label
_atom_site_aniso_U_11
_atom_site_aniso_U_22
_atom_site_aniso_U_33
_atom_site_aniso_U_23
_atom_site_aniso_U_13
_atom_site_aniso_U_12
Fe1 0.0318(6) 0.0293(6) 0.0380(7) -0.0065(6) -0.0070(6) 0.0046(6)
C1 0.048(6) 0.056(6) 0.052(6) -0.018(5) -0.009(5) 0.024(5)
C2 0.052(6) 0.024(5) 0.065(7) -0.013(5) -0.001(5) 0.018(4)
C3 0.051(6) 0.043(5) 0.054(6) -0.002(5) -0.009(5) 0.019(5)
C4 0.031(5) 0.058(7) 0.057(7) -0.013(5) -0.014(4) 0.015(4)
C5 0.032(5) 0.051(5) 0.062(7) -0.004(5) 0.014(5) 0.001(4)
C6 0.037(5) 0.033(5) 0.060(7) -0.003(5) -0.011(5) 0.007(4)
O1 0.046(5) 0.071(5) 0.099(6) 0.014(5) 0.012(5) -0.006(4)
C7 0.034(4) 0.028(4) 0.030(5) -0.003(3) -0.003(4) 0.003(4)
C8 0.031(4) 0.036(5) 0.025(5) 0.004(3) 0.010(4) 0.006(4)
C9 0.028(4) 0.038(5) 0.017(4) 0.001(3) -0.003(4) 0.000(4)
S1 0.0427(13) 0.0438(13) 0.0384(13) -0.0066(10) -0.0128(11) 0.0063(11)
C10 0.048(6) 0.047(5) 0.030(5) 0.009(4) -0.011(4) -0.001(4)
N1 0.047(4) 0.027(4) 0.032(4) -0.006(3) -0.011(3) 0.006(3)
C11 0.083(7) 0.028(5) 0.050(6) 0.007(4) -0.019(6) 0.010(5)
C12 0.040(5) 0.033(5) 0.030(5) 0.006(4) -0.019(4) 0.003(4)
C13 0.042(5) 0.037(5) 0.026(5) 0.010(4) -0.011(4) 0.008(4)
C14 0.064(7) 0.036(5) 0.042(6) -0.003(4) -0.011(5) 0.020(5)
C15 0.074(8) 0.031(5) 0.048(6) -0.009(4) -0.023(6) 0.013(5)
C16 0.059(6) 0.041(5) 0.051(6) -0.005(5) -0.016(6) 0.003(5)
C17 0.044(5) 0.041(5) 0.039(5) 0.006(4) -0.023(5) 0.014(5)
C18 0.050(6) 0.060(7) 0.063(7) 0.014(6) -0.006(5) 0.006(5)
C19 0.054(7) 0.059(6) 0.066(7) -0.005(6) -0.003(6) 0.002(5)

loop_
_atom_type_symbol
_atom_type_description
_atom_type_scat_dispersion_real
_atom_type_scat_dispersion_imag
_atom_type_scat_source
C C 0.0033 0.0016 'International Tables Vol C Tables 4.2.6.8 and 6.1.1.4'
H H 0.0000 0.0000 'International Tables Vol C Tables 4.2.6.8 and 6.1.1.4'
N N 0.0061 0.0033 'International Tables Vol C Tables 4.2.6.8 and 6.1.1.4'
O O 0.0106 0.0060 'International Tables Vol C Tables 4.2.6.8 and 6.1.1.4'
S S 0.1246 0.1234 'International Tables Vol C Tables 4.2.6.8 and 6.1.1.4'
Fe Fe 0.3463 0.8444 'International Tables Vol C Tables 4.2.6.8 and 6.1.1.4'

loop_
_geom_angle_atom_site_label_1
_geom_angle_atom_site_label_2
_geom_angle_atom_site_label_3
_geom_angle
C6 Fe1 C7 89.3(4)
C6 Fe1 C1 126.1(4)
C7 Fe1 C1 144.5(4)
C6 Fe1 C5 161.0(4)
C7 Fe1 C5 106.2(4)
C1 Fe1 C5 39.8(4)
C6 Fe1 C2 96.4(4)
C7 Fe1 C2 155.1(4)
C1 Fe1 C2 38.3(4)
C5 Fe1 C2 64.9(4)
C6 Fe1 C4 131.5(4)
C7 Fe1 C4 93.7(4)
C1 Fe1 C4 65.6(4)
C5 Fe1 C4 38.8(4)
C2 Fe1 C4 64.5(4)
C6 Fe1 C3 97.9(4)
C7 Fe1 C3 116.3(4)
C1 Fe1 C3 65.8(4)
C5 Fe1 C3 65.7(4)
C2 Fe1 C3 39.0(3)
C4 Fe1 C3 38.9(4)
C6 Fe1 S1 96.3(3)
C7 Fe1 S1 86.3(2)
C1 Fe1 S1 87.6(3)
C5 Fe1 S1 95.6(3)
C2 Fe1 S1 117.0(3)
C4 Fe1 S1 132.2(3)
C3 Fe1 S1 153.3(3)
C2 C1 C5 106.8(9)
C2 C1 Fe1 71.0(5)
C5 C1 Fe1 70.1(5)
C2 C1 H1 126.6
C5 C1 H1 126.6
Fe1 C1 H1 124.0
C1 C2 C3 110.5(9)
C1 C2 Fe1 70.7(5)
C3 C2 Fe1 71.0(5)
C1 C2 H2 124.7
C3 C2 H2 124.7
Fe1 C2 H2 125.1
C4 C3 C2 106.0(9)
C4 C3 Fe1 70.4(5)
C2 C3 Fe1 70.0(5)
C4 C3 H3 127.0
C2 C3 H3 127.0
Fe1 C3 H3 124.3
C5 C4 C3 109.2(9)
C5 C4 Fe1 70.2(5)
C3 C4 Fe1 70.7(5)
C5 C4 H4 125.4
C3 C4 H4 125.4
Fe1 C4 H4 125.3
C4 C5 C1 107.4(9)
C4 C5 Fe1 71.0(5)
C1 C5 Fe1 70.0(5)
C4 C5 H5 126.3
C1 C5 H5 126.3
Fe1 C5 H5 124.3
O1 C6 Fe1 177.8(8)
N1 C7 C8 117.7(7)
N1 C7 Fe1 126.5(6)
C8 C7 Fe1 115.8(6)
C9 C8 C7 120.4(8)
C9 C8 H8 122(5)
C7 C8 H8 117(5)
C8 C9 C10 123.2(7)
C8 C9 S1 118.5(6)
C10 C9 S1 118.3(6)
C9 S1 Fe1 98.7(3)
C9 C10 H10A 109.5
C9 C10 H10B 109.5
H10A C10 H10B 109.5
C9 C10 H10C 109.5
H10A C10 H10C 109.5
H10B C10 H10C 109.5
C7 N1 C12 122.6(6)
C7 N1 C11 124.9(7)
C12 N1 C11 112.5(6)
N1 C11 H11A 109.5
N1 C11 H11B 109.5
H11A C11 H11B 109.5
N1 C11 H11C 109.5
H11A C11 H11C 109.5
H11B C11 H11C 109.5
C17 C12 C13 121.6(8)
C17 C12 N1 118.8(8)
C13 C12 N1 119.5(8)
C14 C13 C12 117.8(9)
C14 C13 C18 121.8(9)
C12 C13 C18 120.3(8)
C15 C14 C13 121.6(10)
C15 C14 H14 119.2
C13 C14 H14 119.2
C16 C15 C14 120.0(9)
C16 C15 H15 120.0
C14 C15 H15 120.0
C15 C16 C17 121.0(10)
C15 C16 H16 119.5
C17 C16 H16 119.5
C12 C17 C16 118.0(9)
C12 C17 C19 121.2(8)
C16 C17 C19 120.8(9)
C13 C18 H18A 109.5
C13 C18 H18B 109.5
H18A C18 H18B 109.5
C13 C18 H18C 109.5
H18A C18 H18C 109.5
H18B C18 H18C 109.5
C17 C19 H19A 109.5
C17 C19 H19B 109.5
H19A C19 H19B 109.5
C17 C19 H19C 109.5
H19A C19 H19C 109.5
H19B C19 H19C 109.5

loop_
_geom_bond_atom_site_label_1
_geom_bond_atom_site_label_2
_geom_bond_distance
Fe1 C6 1.736(11)
Fe1 C7 1.953(7)
Fe1 C1 2.087(9)
Fe1 C5 2.088(8)
Fe1 C2 2.090(8)
Fe1 C4 2.099(9)
Fe1 C3 2.104(9)
Fe1 S1 2.253(3)
C1 C2 1.371(13)
C1 C5 1.422(13)
C1 H1 0.9300
C2 C3 1.399(12)
C2 H2 0.9300
C3 C4 1.398(13)
C3 H3 0.9300
C4 C5 1.389(13)
C4 H4 0.9300
C5 H5 0.9300
C6 O1 1.147(11)
C7 N1 1.328(9)
C7 C8 1.440(10)
C8 C9 1.326(11)
C8 H8 0.94(2)
C9 C10 1.493(11)
C9 S1 1.711(8)
C10 H10A 0.9600
C10 H10B 0.9600
C10 H10C 0.9600
N1 C12 1.446(10)
N1 C11 1.467(10)
C11 H11A 0.9600
C11 H11B 0.9600
C11 H11C 0.9600
C12 C17 1.384(12)
C12 C13 1.402(12)
C13 C14 1.374(12)
C13 C18 1.500(12)
C14 C15 1.369(13)
C14 H14 0.9300
C15 C16 1.367(13)
C15 H15 0.9300
C16 C17 1.394(12)
C16 H16 0.9300
C17 C19 1.527(13)
C18 H18A 0.9600
C18 H18B 0.9600
C18 H18C 0.9600
C19 H19A 0.9600
C19 H19B 0.9600
C19 H19C 0.9600

loop_
_geom_torsion_atom_site_label_1
_geom_torsion_atom_site_label_2
_geom_torsion_atom_site_label_3
_geom_torsion_atom_site_label_4
_geom_torsion
C6 Fe1 C1 C2 -45.5(8)
C7 Fe1 C1 C2 138.2(7)
C5 Fe1 C1 C2 116.8(8)
C4 Fe1 C1 C2 79.2(6)
C3 Fe1 C1 C2 36.3(6)
S1 Fe1 C1 C2 -141.6(6)
C6 Fe1 C1 C5 -162.3(6)
C7 Fe1 C1 C5 21.4(9)
C2 Fe1 C1 C5 -116.8(8)
C4 Fe1 C1 C5 -37.6(6)
C3 Fe1 C1 C5 -80.4(6)
S1 Fe1 C1 C5 101.6(6)
C5 C1 C2 C3 1.2(10)
Fe1 C1 C2 C3 -60.1(6)
C5 C1 C2 Fe1 61.3(6)
C6 Fe1 C2 C1 144.5(6)
C7 Fe1 C2 C1 -113.1(9)
C5 Fe1 C2 C1 -39.2(6)
C4 Fe1 C2 C1 -82.2(7)
C3 Fe1 C2 C1 -120.8(9)
S1 Fe1 C2 C1 44.1(7)
C6 Fe1 C2 C3 -94.6(6)
C7 Fe1 C2 C3 7.7(12)
C1 Fe1 C2 C3 120.8(9)
C5 Fe1 C2 C3 81.7(6)
C4 Fe1 C2 C3 38.6(6)
S1 Fe1 C2 C3 164.9(5)
C1 C2 C3 C4 -1.6(10)
Fe1 C2 C3 C4 -61.5(6)
C1 C2 C3 Fe1 59.9(6)
C6 Fe1 C3 C4 -153.3(6)
C7 Fe1 C3 C4 -60.2(7)
C1 Fe1 C3 C4 80.5(6)
C5 Fe1 C3 C4 36.6(6)
C2 Fe1 C3 C4 116.2(9)
S1 Fe1 C3 C4 85.1(8)
C6 Fe1 C3 C2 90.5(7)
C7 Fe1 C3 C2 -176.4(6)
C1 Fe1 C3 C2 -35.7(6)
C5 Fe1 C3 C2 -79.6(6)
C4 Fe1 C3 C2 -116.2(9)
S1 Fe1 C3 C2 -31.1(10)
C2 C3 C4 C5 1.4(10)
Fe1 C3 C4 C5 -59.9(6)
C2 C3 C4 Fe1 61.3(6)
C6 Fe1 C4 C5 156.2(6)
C7 Fe1 C4 C5 -111.4(6)
C1 Fe1 C4 C5 38.6(6)
C2 Fe1 C4 C5 81.1(6)
C3 Fe1 C4 C5 119.8(9)
S1 Fe1 C4 C5 -23.1(7)
C6 Fe1 C4 C3 36.4(8)
C7 Fe1 C4 C3 128.8(6)
C1 Fe1 C4 C3 -81.1(6)
C5 Fe1 C4 C3 -119.8(9)
C2 Fe1 C4 C3 -38.7(6)
S1 Fe1 C4 C3 -142.9(5)
C3 C4 C5 C1 -0.7(10)
Fe1 C4 C5 C1 -60.9(6)
C3 C4 C5 Fe1 60.2(6)
C2 C1 C5 C4 -0.3(10)
Fe1 C1 C5 C4 61.6(6)
C2 C1 C5 Fe1 -61.9(6)
C6 Fe1 C5 C4 -68.4(14)
C7 Fe1 C5 C4 75.3(6)
C1 Fe1 C5 C4 -117.5(8)
C2 Fe1 C5 C4 -79.8(6)
C3 Fe1 C5 C4 -36.7(6)
S1 Fe1 C5 C4 163.0(5)
C6 Fe1 C5 C1 49.1(15)
C7 Fe1 C5 C1 -167.2(6)
C2 Fe1 C5 C1 37.7(5)
C4 Fe1 C5 C1 117.5(8)
C3 Fe1 C5 C1 80.7(6)
S1 Fe1 C5 C1 -79.5(6)
C7 Fe1 C6 O1 -102(25)
C1 Fe1 C6 O1 80(25)
C5 Fe1 C6 O1 43(25)
C2 Fe1 C6 O1 54(25)
C4 Fe1 C6 O1 -8(25)
C3 Fe1 C6 O1 14(25)
S1 Fe1 C6 O1 172(25)
C6 Fe1 C7 N1 75.7(8)
C1 Fe1 C7 N1 -107.3(8)
C5 Fe1 C7 N1 -93.2(8)
C2 Fe1 C7 N1 -28.1(14)
C4 Fe1 C7 N1 -55.8(8)
C3 Fe1 C7 N1 -22.7(9)
S1 Fe1 C7 N1 172.1(8)
C6 Fe1 C7 C8 -102.4(7)
C1 Fe1 C7 C8 74.6(9)
C5 Fe1 C7 C8 88.7(7)
C2 Fe1 C7 C8 153.7(8)
C4 Fe1 C7 C8 126.1(7)
C3 Fe1 C7 C8 159.1(6)
S1 Fe1 C7 C8 -6.0(6)
N1 C7 C8 C9 -172.1(8)
Fe1 C7 C8 C9 6.2(10)
C7 C8 C9 C10 177.2(8)
C7 C8 C9 S1 -1.8(11)
C8 C9 S1 Fe1 -2.6(7)
C10 C9 S1 Fe1 178.3(6)
C6 Fe1 S1 C9 93.2(4)
C7 Fe1 S1 C9 4.4(4)
C1 Fe1 S1 C9 -140.7(4)
C5 Fe1 S1 C9 -101.6(4)
C2 Fe1 S1 C9 -166.2(4)
C4 Fe1 S1 C9 -87.3(5)
C3 Fe1 S1 C9 -144.9(7)
C8 C7 N1 C12 -3.6(12)
Fe1 C7 N1 C12 178.3(6)
C8 C7 N1 C11 173.9(8)
Fe1 C7 N1 C11 -4.2(13)
C7 N1 C12 C17 -92.1(10)
C11 N1 C12 C17 90.1(9)
C7 N1 C12 C13 91.8(10)
C11 N1 C12 C13 -86.0(9)
C17 C12 C13 C14 -0.6(12)
N1 C12 C13 C14 175.4(7)
C17 C12 C13 C18 177.7(8)
N1 C12 C13 C18 -6.3(11)
C12 C13 C14 C15 -1.0(13)
C18 C13 C14 C15 -179.3(8)
C13 C14 C15 C16 1.5(14)
C14 C15 C16 C17 -0.3(14)
C13 C12 C17 C16 1.7(12)
N1 C12 C17 C16 -174.3(7)
C13 C12 C17 C19 -177.5(8)
N1 C12 C17 C19 6.5(11)
C15 C16 C17 C12 -1.3(13)
C15 C16 C17 C19 178.0(8)
